data_7152467
loop_
_publ_author_name
'Kaufmann, Lena'
'Dzyuba, Egor V.'
'Malberg, Friedrich'
'L\"ow, Nora L'
'Groschke, Matthias'
'Brusilowskij, Boris'
'Huuskonen, Juhani'
'Rissanen, Kari'
'Kirchner, Barbara'
'Schalley, Christoph A.'

_publ_section_title
;
 Substituent effects on axle binding in amide pseudorotaxanes: comparison
 of NMR titration and ITC data with DFT calculations.
;
_journal_issue 30
_journal_name_full 'Organic &amp; biomolecular chemistry'
_journal_page_first 5954
_journal_page_last 5964
_journal_paper_doi 10.1039/c2ob25196e
_journal_volume 10
_journal_year 2012
_chemical_formula_moiety 'C68 H80 N4 O4, C10 H16 N2 O2, 4(C H Cl3)'
_chemical_formula_sum 'C82 H100 Cl12 N6 O6'
_chemical_formula_weight 1691.08
_chemical_name_common 'Compound X'
_chemical_name_systematic
;
?
;
_space_group_IT_number 2
_symmetry_cell_setting triclinic
_symmetry_space_group_name_Hall '-P 1'
_symmetry_space_group_name_H-M 'P -1'
_atom_sites_solution_hydrogens geom
_atom_sites_solution_primary direct
_atom_sites_solution_secondary difmap
_audit_creation_date 2011-11-02T13:20:05-00:00
_audit_creation_method 'WinGX routine CIF_UPDATE'
_cell_angle_alpha 103.23(2)
_cell_angle_beta 107.21(3)
_cell_angle_gamma 108.81(2)
_cell_formula_units_Z 1
_cell_length_a 13.087(3)
_cell_length_b 13.192(2)
_cell_length_c 14.620(3)
_cell_measurement_reflns_used 6843
_cell_measurement_temperature 173(2)
_cell_measurement_theta_max 63.31
_cell_measurement_theta_min 5.8
_cell_volume 2130.5(10)
_computing_cell_refinement 'HKL Scalepack (Otwinowski & Minor 1997)'
_computing_data_collection 'Collect (Bruker AXS BV, 1997-2004)'
_computing_data_reduction 'HKL Denzo and Scalepack (Otwinowski & Minor 1997)'
_computing_structure_refinement 'SHELXL-97 (Sheldrick, 2008)'
_diffrn_ambient_temperature 173(2)
_diffrn_detector_area_resol_mean 9
_diffrn_measured_fraction_theta_full 0.986
_diffrn_measured_fraction_theta_max 0.986
_diffrn_measurement_device '95mm CCD camera on \k-goniostat'
_diffrn_measurement_device_type KappaCCD
_diffrn_measurement_method CCD
_diffrn_orient_matrix_type 'by Bruker AXS Collect from scalepack cell'
_diffrn_orient_matrix_UB_11 0.0143722
_diffrn_orient_matrix_UB_12 -0.0420361
_diffrn_orient_matrix_UB_13 0.0478804
_diffrn_orient_matrix_UB_21 0.0851353
_diffrn_orient_matrix_UB_22 0.0301667
_diffrn_orient_matrix_UB_23 0.011579
_diffrn_orient_matrix_UB_31 0.0176486
_diffrn_orient_matrix_UB_32 0.0684226
_diffrn_orient_matrix_UB_33 0.0587955
_diffrn_radiation_monochromator graphite
_diffrn_radiation_type CuK\a
_diffrn_radiation_wavelength 1.54178
_diffrn_reflns_av_R_equivalents 0.1111
_diffrn_reflns_av_unetI/netI 0.0724
_diffrn_reflns_limit_h_max 15
_diffrn_reflns_limit_h_min -14
_diffrn_reflns_limit_k_max 15
_diffrn_reflns_limit_k_min -15
_diffrn_reflns_limit_l_max 16
_diffrn_reflns_limit_l_min -16
_diffrn_reflns_number 9544
_diffrn_reflns_theta_full 63.31
_diffrn_reflns_theta_max 63.31
_diffrn_reflns_theta_min 5.8
_exptl_absorpt_coefficient_mu 3.998
_exptl_absorpt_correction_T_max 0.59
_exptl_absorpt_correction_T_min 0.42
_exptl_absorpt_correction_type multi-scan
_exptl_absorpt_process_details '(SADABS; Sheldrick, 1996)'
_exptl_crystal_colour colorless
_exptl_crystal_density_diffrn 1.318
_exptl_crystal_density_method 'not measured'
_exptl_crystal_description block
_exptl_crystal_F_000 886
_exptl_crystal_size_max 0.25
_exptl_crystal_size_mid 0.2
_exptl_crystal_size_min 0.15
_refine_diff_density_max 0.692
_refine_diff_density_min -0.501
_refine_diff_density_rms 0.08
_refine_ls_extinction_method none
_refine_ls_goodness_of_fit_ref 1.038
_refine_ls_hydrogen_treatment mixed
_refine_ls_matrix_type full
_refine_ls_number_parameters 485
_refine_ls_number_reflns 6843
_refine_ls_number_restraints 0
_refine_ls_restrained_S_all 1.038
_refine_ls_R_factor_all 0.0956
_refine_ls_R_factor_gt 0.0758
_refine_ls_shift/su_max 0
_refine_ls_shift/su_mean 0
_refine_ls_structure_factor_coef Fsqd
_refine_ls_weighting_details 'calc w=1/[\s^2^(Fo^2^)+(0.1038P)^2^+3.5602P] where P=(Fo^2^+2Fc^2^)/3'
_refine_ls_weighting_scheme calc
_refine_ls_wR_factor_gt 0.1974
_refine_ls_wR_factor_ref 0.216
_reflns_number_gt 5265
_reflns_number_total 6843
_reflns_threshold_expression >2\s(I)
_cod_data_source_file c2ob25196e.txt
_cod_data_source_block 2@1b
_cod_original_sg_symbol_H-M P-1
_cod_database_code 7152467

loop_
_symmetry_equiv_pos_as_xyz
'x, y, z'
'-x, -y, -z'

loop_
_atom_site_label
_atom_site_type_symbol
_atom_site_fract_x
_atom_site_fract_y
_atom_site_fract_z
_atom_site_U_iso_or_equiv
_atom_site_adp_type
_atom_site_occupancy
_atom_site_symmetry_multiplicity
_atom_site_calc_flag
_atom_site_refinement_flags
C1 C 1.1817(3) 0.2204(3) 0.3330(3) 0.0279(8) Uani 1 1 d .
H14 H 1.1469 0.2662 0.36 0.033 Uiso 1 1 calc R
C2 C 1.1347(3) 0.1587(3) 0.2281(3) 0.0264(8) Uani 1 1 d .
C3 C 1.1869(3) 0.0921(3) 0.1897(3) 0.0275(8) Uani 1 1 d .
H25 H 1.1537 0.0491 0.1183 0.033 Uiso 1 1 calc R
C4 C 1.2858(3) 0.0868(3) 0.2528(3) 0.0274(8) Uani 1 1 d .
C5 C 1.3312(3) 0.1487(3) 0.3582(3) 0.0275(8) Uani 1 1 d .
H12 H 1.3982 0.1454 0.4034 0.033 Uiso 1 1 calc R
C6 C 1.2794(3) 0.2147(3) 0.3975(3) 0.0265(8) Uani 1 1 d .
C7 C 1.0269(3) 0.1616(3) 0.1558(3) 0.0285(8) Uani 1 1 d .
C8 C 1.3291(3) 0.2757(3) 0.5114(3) 0.0288(8) Uani 1 1 d .
C9 C 1.3452(4) 0.0164(4) 0.2085(3) 0.0319(9) Uani 1 1 d .
C10 C 1.4496(5) 0.0177(5) 0.2904(4) 0.0580(14) Uani 1 1 d .
H41 H 1.4236 -0.013 0.3386 0.087 Uiso 1 1 calc R
H42 H 1.5101 0.0966 0.3274 0.087 Uiso 1 1 calc R
H43 H 1.4824 -0.0299 0.258 0.087 Uiso 1 1 calc R
C11 C 1.3869(5) 0.0640(5) 0.1340(4) 0.0538(13) Uani 1 1 d .
H44 H 1.3202 0.0636 0.0809 0.081 Uiso 1 1 calc R
H45 H 1.4198 0.0163 0.102 0.081 Uiso 1 1 calc R
H46 H 1.4476 0.1428 0.1713 0.081 Uiso 1 1 calc R
C12 C 1.2549(4) -0.1094(4) 0.1513(4) 0.0503(12) Uani 1 1 d .
H47 H 1.2278 -0.1397 0.1993 0.075 Uiso 1 1 calc R
H48 H 1.2918 -0.1548 0.1225 0.075 Uiso 1 1 calc R
H49 H 1.1875 -0.1139 0.0958 0.075 Uiso 1 1 calc R
C21 C 0.9097(3) 0.2782(3) 0.1432(3) 0.0293(9) Uani 1 1 d .
C22 C 0.7986(3) 0.2092(3) 0.1333(3) 0.0291(8) Uani 1 1 d .
C23 C 0.7060(3) 0.2403(3) 0.0981(3) 0.0293(8) Uani 1 1 d .
H27 H 0.6296 0.1927 0.0904 0.035 Uiso 1 1 calc R
C24 C 0.7225(3) 0.3400(3) 0.0738(3) 0.0261(8) Uani 1 1 d .
C25 C 0.8340(3) 0.4038(3) 0.0819(3) 0.0287(8) Uani 1 1 d .
H28 H 0.8462 0.4693 0.0623 0.034 Uiso 1 1 calc R
C26 C 0.9293(3) 0.3769(4) 0.1173(3) 0.0310(9) Uani 1 1 d .
C27 C 0.6230(3) 0.3810(3) 0.0498(3) 0.0282(8) Uani 1 1 d .
C28 C 0.5004(3) 0.2794(4) -0.0132(3) 0.0318(9) Uani 1 1 d .
H131 H 0.4885 0.2251 0.0236 0.038 Uiso 1 1 calc R
H132 H 0.4388 0.3086 -0.0191 0.038 Uiso 1 1 calc R
C29 C 0.4867(4) 0.2158(4) -0.1205(3) 0.0391(10) Uani 1 1 d .
H50 H 0.5448 0.1822 -0.1148 0.047 Uiso 1 1 calc R
H51 H 0.4069 0.1523 -0.158 0.047 Uiso 1 1 calc R
C30 C 0.5050(4) 0.2953(5) -0.1807(3) 0.0480(12) Uani 1 1 d .
H52 H 0.4411 0.3218 -0.1939 0.058 Uiso 1 1 calc R
H53 H 0.5014 0.2529 -0.2477 0.058 Uiso 1 1 calc R
C31 C 0.6238(4) 0.3987(4) -0.1213(3) 0.0416(11) Uani 1 1 d .
H311 H 0.6307 0.4531 -0.1583 0.05 Uiso 1 1 calc R
H312 H 0.6878 0.3731 -0.1172 0.05 Uiso 1 1 calc R
C32 C 0.6379(4) 0.4598(4) -0.0127(3) 0.0322(9) Uani 1 1 d .
H56 H 0.5789 0.4922 -0.0175 0.039 Uiso 1 1 calc R
H57 H 0.7171 0.5244 0.0243 0.039 Uiso 1 1 calc R
C33 C 0.7757(4) 0.1044(4) 0.1632(3) 0.0401(10) Uani 1 1 d .
H58 H 0.6924 0.0683 0.1512 0.06 Uiso 1 1 calc R
H59 H 0.8247 0.1271 0.236 0.06 Uiso 1 1 calc R
H60 H 0.7953 0.0498 0.1219 0.06 Uiso 1 1 calc R
C34 C 1.0498(4) 0.4541(4) 0.1306(4) 0.0425(10) Uani 1 1 d .
H61 H 1.1059 0.4226 0.1564 0.064 Uiso 1 1 calc R
H62 H 1.0743 0.5306 0.1797 0.064 Uiso 1 1 calc R
H63 H 1.0477 0.4595 0.0644 0.064 Uiso 1 1 calc R
C41 C 1.3381(4) 0.4332(3) 0.6468(3) 0.0308(9) Uani 1 1 d .
C42 C 1.4389(3) 0.5326(3) 0.7074(3) 0.0299(9) Uani 1 1 d .
C43 C 1.4521(3) 0.5905(3) 0.8057(3) 0.0277(8) Uani 1 1 d .
H64 H 1.5212 0.659 0.8478 0.033 Uiso 1 1 calc R
C44 C 1.3682(3) 0.5520(3) 0.8447(3) 0.0278(8) Uani 1 1 d .
C45 C 1.2690(3) 0.4505(3) 0.7813(3) 0.0315(9) Uani 1 1 d .
H65 H 1.2103 0.4219 0.8061 0.038 Uiso 1 1 calc R
C46 C 1.2526(3) 0.3894(3) 0.6833(3) 0.0305(9) Uani 1 1 d .
C47 C 1.5330(4) 0.5777(4) 0.6698(3) 0.0436(11) Uani 1 1 d .
H66 H 1.5972 0.6485 0.7233 0.065 Uiso 1 1 calc R
H67 H 1.4997 0.5937 0.6082 0.065 Uiso 1 1 calc R
H68 H 1.5637 0.5203 0.6534 0.065 Uiso 1 1 calc R
C48 C 1.1442(4) 0.2782(4) 0.6196(3) 0.0431(10) Uani 1 1 d .
H69 H 1.1457 0.2463 0.5527 0.065 Uiso 1 1 calc R
H70 H 1.0735 0.2926 0.6096 0.065 Uiso 1 1 calc R
H71 H 1.1431 0.2234 0.6551 0.065 Uiso 1 1 calc R
C49 C 0.7806(6) 0.0206(5) 0.4974(4) 0.0624(14) Uani 1 1 d .
H72 H 0.7133 -0.0545 0.478 0.075 Uiso 1 1 calc R
C50 C 1.1042(4) 0.1794(4) 0.9135(4) 0.0507(12) Uani 1 1 d .
H73 H 1.0468 0.1082 0.9142 0.061 Uiso 1 1 calc R
C51 C 1.0510(6) 0.4875(5) 0.5266(4) 0.0621(15) Uani 1 1 d .
H74 H 1.0542 0.4888 0.5954 0.074 Uiso 1 1 calc R
H75 H 1.0387 0.4098 0.4867 0.074 Uiso 1 1 calc R
C53 C 1.2023(5) 0.5498(4) 0.4640(4) 0.0487(12) Uani 1 1 d .
C54 C 1.3125(5) 0.6369(5) 0.4723(4) 0.0620(15) Uani 1 1 d .
H54 H 1.362 0.6983 0.536 0.074 Uiso 1 1 calc R
C55 C 1.3447(5) 0.6326(6) 0.3952(5) 0.0760(18) Uani 1 1 d .
H76 H 1.2965 0.5718 0.331 0.091 Uiso 1 1 calc R
H77 H 1.4164 0.6903 0.4037 0.091 Uiso 1 1 calc R
C57 C 1.2230(7) 0.6766(6) 0.6285(5) 0.084(2) Uani 1 1 d .
H78 H 1.1766 0.6729 0.6704 0.127 Uiso 1 1 calc R
H79 H 1.2313 0.7435 0.608 0.127 Uiso 1 1 calc R
H80 H 1.3012 0.6834 0.6685 0.127 Uiso 1 1 calc R
N1 N 1.0105(3) 0.2582(3) 0.1905(3) 0.0326(8) Uani 1 1 d .
N2 N 1.3178(3) 0.3747(3) 0.5427(2) 0.0320(8) Uani 1 1 d .
N52 N 1.1632(4) 0.5724(4) 0.5372(3) 0.0550(11) Uani 1 1 d .
O1 O 0.9606(3) 0.0836(3) 0.0744(2) 0.0388(7) Uani 1 1 d .
O2 O 1.3747(3) 0.2364(3) 0.5714(2) 0.0396(7) Uani 1 1 d .
O56 O 1.1484(3) 0.4582(3) 0.3897(3) 0.0577(9) Uani 1 1 d .
Cl1 Cl 0.8032(2) 0.03319(17) 0.38757(13) 0.0984(6) Uani 1 1 d .
Cl2 Cl 0.90903(14) 0.02529(15) 0.58593(13) 0.0820(5) Uani 1 1 d .
Cl3 Cl 0.7484(2) 0.13087(19) 0.55250(17) 0.1117(8) Uani 1 1 d .
Cl4 Cl 1.16430(15) 0.14215(14) 0.82523(11) 0.0729(5) Uani 1 1 d .
Cl5 Cl 1.03129(12) 0.26395(13) 0.87640(12) 0.0680(4) Uani 1 1 d .
Cl6 Cl 1.21786(11) 0.25851(12) 1.03702(10) 0.0580(4) Uani 1 1 d .
H811 H 1.072(4) 0.315(5) 0.242(4) 0.05 Uiso 1 1 d .
H812 H 1.296(4) 0.406(4) 0.497(4) 0.046(13) Uiso 1 1 d .

loop_
_atom_site_aniso_label
_atom_site_aniso_U_11
_atom_site_aniso_U_22
_atom_site_aniso_U_33
_atom_site_aniso_U_23
_atom_site_aniso_U_13
_atom_site_aniso_U_12
C1 0.038(2) 0.028(2) 0.0257(19) 0.0097(16) 0.0143(16) 0.0215(18)
C2 0.033(2) 0.027(2) 0.0273(19) 0.0112(16) 0.0136(16) 0.0197(17)
C3 0.035(2) 0.025(2) 0.0231(18) 0.0054(16) 0.0122(16) 0.0149(17)
C4 0.037(2) 0.024(2) 0.028(2) 0.0100(16) 0.0169(17) 0.0175(17)
C5 0.0303(19) 0.028(2) 0.029(2) 0.0126(17) 0.0104(16) 0.0184(17)
C6 0.035(2) 0.027(2) 0.0237(19) 0.0088(16) 0.0141(16) 0.0178(17)
C7 0.039(2) 0.031(2) 0.0212(19) 0.0079(18) 0.0124(17) 0.0231(19)
C8 0.035(2) 0.030(2) 0.026(2) 0.0098(17) 0.0132(17) 0.0192(18)
C9 0.039(2) 0.035(2) 0.028(2) 0.0065(17) 0.0153(17) 0.0255(19)
C10 0.059(3) 0.069(4) 0.049(3) 0.006(3) 0.016(2) 0.047(3)
C11 0.070(3) 0.058(3) 0.063(3) 0.026(3) 0.047(3) 0.040(3)
C12 0.050(3) 0.038(3) 0.060(3) 0.003(2) 0.023(2) 0.024(2)
C21 0.041(2) 0.030(2) 0.0222(18) 0.0075(16) 0.0106(16) 0.0245(19)
C22 0.042(2) 0.029(2) 0.0250(19) 0.0085(16) 0.0156(17) 0.0239(19)
C23 0.037(2) 0.033(2) 0.0258(19) 0.0118(17) 0.0139(16) 0.0213(18)
C24 0.040(2) 0.029(2) 0.0191(17) 0.0083(16) 0.0138(16) 0.0236(18)
C25 0.044(2) 0.026(2) 0.029(2) 0.0128(17) 0.0175(17) 0.0244(18)
C26 0.037(2) 0.033(2) 0.028(2) 0.0078(17) 0.0147(17) 0.0212(19)
C27 0.040(2) 0.032(2) 0.0247(19) 0.0111(17) 0.0157(17) 0.0261(19)
C28 0.037(2) 0.036(2) 0.028(2) 0.0077(17) 0.0123(17) 0.0256(19)
C29 0.042(2) 0.046(3) 0.029(2) 0.0024(19) 0.0106(18) 0.028(2)
C30 0.062(3) 0.070(4) 0.023(2) 0.013(2) 0.016(2) 0.046(3)
C31 0.058(3) 0.058(3) 0.030(2) 0.024(2) 0.022(2) 0.041(3)
C32 0.042(2) 0.039(2) 0.035(2) 0.0201(19) 0.0197(18) 0.032(2)
C33 0.052(3) 0.038(3) 0.046(3) 0.024(2) 0.023(2) 0.030(2)
C34 0.041(2) 0.044(3) 0.054(3) 0.024(2) 0.023(2) 0.025(2)
C41 0.044(2) 0.033(2) 0.0244(19) 0.0105(17) 0.0145(17) 0.026(2)
C42 0.039(2) 0.031(2) 0.0269(19) 0.0114(17) 0.0154(17) 0.0211(19)
C43 0.0314(19) 0.023(2) 0.0283(19) 0.0058(16) 0.0101(16) 0.0157(17)
C44 0.038(2) 0.029(2) 0.0247(19) 0.0090(16) 0.0112(16) 0.0244(18)
C45 0.036(2) 0.030(2) 0.033(2) 0.0102(18) 0.0181(18) 0.0161(18)
C46 0.039(2) 0.026(2) 0.031(2) 0.0080(17) 0.0143(17) 0.0184(18)
C47 0.055(3) 0.042(3) 0.037(2) 0.011(2) 0.026(2) 0.019(2)
C48 0.048(3) 0.033(2) 0.036(2) 0.0031(19) 0.013(2) 0.011(2)
C49 0.088(4) 0.047(3) 0.060(3) 0.025(3) 0.034(3) 0.032(3)
C50 0.048(3) 0.042(3) 0.068(3) 0.026(3) 0.026(2) 0.020(2)
C51 0.099(4) 0.065(4) 0.051(3) 0.029(3) 0.038(3) 0.056(4)
C53 0.070(3) 0.043(3) 0.041(3) 0.013(2) 0.014(2) 0.041(3)
C54 0.057(3) 0.051(3) 0.060(3) 0.000(3) 0.008(3) 0.028(3)
C55 0.054(3) 0.085(5) 0.084(4) 0.018(4) 0.022(3) 0.036(3)
C57 0.121(6) 0.073(5) 0.054(4) 0.002(3) 0.029(4) 0.054(4)
N1 0.0404(19) 0.033(2) 0.0286(17) 0.0070(15) 0.0092(15) 0.0267(17)
N2 0.053(2) 0.0292(19) 0.0212(16) 0.0093(15) 0.0143(15) 0.0266(17)
N52 0.083(3) 0.050(3) 0.040(2) 0.014(2) 0.023(2) 0.042(3)
O1 0.0445(16) 0.0391(17) 0.0281(15) 0.0008(13) 0.0053(13) 0.0282(14)
O2 0.0574(18) 0.0409(18) 0.0264(14) 0.0107(13) 0.0116(13) 0.0334(16)
O56 0.078(2) 0.043(2) 0.0446(19) 0.0034(17) 0.0167(17) 0.0327(19)
Cl1 0.1699(19) 0.0942(14) 0.0704(10) 0.0459(10) 0.0684(12) 0.0726(14)
Cl2 0.0700(9) 0.0693(10) 0.0892(11) 0.0428(9) 0.0166(8) 0.0125(8)
Cl3 0.191(2) 0.0968(15) 0.1143(15) 0.0522(13) 0.0945(16) 0.1001(17)
Cl4 0.1058(12) 0.0772(11) 0.0645(9) 0.0294(8) 0.0389(8) 0.0656(10)
Cl5 0.0533(7) 0.0678(9) 0.0871(10) 0.0269(8) 0.0209(7) 0.0376(7)
Cl6 0.0610(8) 0.0659(9) 0.0544(7) 0.0319(7) 0.0246(6) 0.0268(7)

loop_
_atom_type_symbol
_atom_type_description
_atom_type_scat_dispersion_real
_atom_type_scat_dispersion_imag
_atom_type_scat_source
C C 0.0181 0.0091 'International Tables Vol C Tables 4.2.6.8 and 6.1.1.4'
H H 0 0 'International Tables Vol C Tables 4.2.6.8 and 6.1.1.4'
N N 0.0311 0.018 'International Tables Vol C Tables 4.2.6.8 and 6.1.1.4'
O O 0.0492 0.0322 'International Tables Vol C Tables 4.2.6.8 and 6.1.1.4'
Cl Cl 0.3639 0.7018 'International Tables Vol C Tables 4.2.6.8 and 6.1.1.4'

loop_
_geom_angle_atom_site_label_1
_geom_angle_atom_site_label_2
_geom_angle_atom_site_label_3
_geom_angle
_geom_angle_site_symmetry_1
_geom_angle_site_symmetry_3
C6 C1 C2 119.6(3) . .
C6 C1 H14 120.2 . .
C2 C1 H14 120.2 . .
C1 C2 C3 119.4(3) . .
C1 C2 C7 120.9(3) . .
C3 C2 C7 119.7(3) . .
C4 C3 C2 121.8(3) . .
C4 C3 H25 119.1 . .
C2 C3 H25 119.1 . .
C3 C4 C5 117.9(3) . .
C3 C4 C9 121.1(3) . .
C5 C4 C9 121.0(3) . .
C6 C5 C4 120.8(3) . .
C6 C5 H12 119.6 . .
C4 C5 H12 119.6 . .
C1 C6 C5 120.4(3) . .
C1 C6 C8 121.0(3) . .
C5 C6 C8 118.6(3) . .
O1 C7 N1 123.6(3) . .
O1 C7 C2 122.2(3) . .
N1 C7 C2 114.2(3) . .
O2 C8 N2 122.6(3) . .
O2 C8 C6 121.5(3) . .
N2 C8 C6 115.9(3) . .
C10 C9 C11 108.9(4) . .
C10 C9 C12 107.2(4) . .
C11 C9 C12 109.6(4) . .
C10 C9 C4 113.1(3) . .
C11 C9 C4 109.1(3) . .
C12 C9 C4 108.9(3) . .
C9 C10 H41 109.5 . .
C9 C10 H42 109.5 . .
H41 C10 H42 109.5 . .
C9 C10 H43 109.5 . .
H41 C10 H43 109.5 . .
H42 C10 H43 109.5 . .
C9 C11 H44 109.5 . .
C9 C11 H45 109.5 . .
H44 C11 H45 109.5 . .
C9 C11 H46 109.5 . .
H44 C11 H46 109.5 . .
H45 C11 H46 109.5 . .
C9 C12 H47 109.5 . .
C9 C12 H48 109.5 . .
H47 C12 H48 109.5 . .
C9 C12 H49 109.5 . .
H47 C12 H49 109.5 . .
H48 C12 H49 109.5 . .
C22 C21 C26 121.1(3) . .
C22 C21 N1 121.1(3) . .
C26 C21 N1 117.5(4) . .
C21 C22 C23 118.8(4) . .
C21 C22 C33 122.2(3) . .
C23 C22 C33 119.0(4) . .
C22 C23 C24 121.9(4) . .
C22 C23 H27 119 . .
C24 C23 H27 119 . .
C25 C24 C23 117.0(3) . .
C25 C24 C27 122.2(3) . .
C23 C24 C27 120.5(3) . .
C24 C25 C26 123.1(4) . .
C24 C25 H28 118.4 . .
C26 C25 H28 118.4 . .
C25 C26 C21 118.0(4) . .
C25 C26 C34 120.4(4) . .
C21 C26 C34 121.6(3) . .
C32 C27 C44 109.8(3) . 2_766
C32 C27 C24 112.2(3) . .
C44 C27 C24 105.2(3) 2_766 .
C32 C27 C28 106.7(3) . .
C44 C27 C28 111.1(3) 2_766 .
C24 C27 C28 111.9(3) . .
C29 C28 C27 112.2(3) . .
C29 C28 H131 109.2 . .
C27 C28 H131 109.2 . .
C29 C28 H132 109.2 . .
C27 C28 H132 109.2 . .
H131 C28 H132 107.9 . .
C30 C29 C28 111.6(4) . .
C30 C29 H50 109.3 . .
C28 C29 H50 109.3 . .
C30 C29 H51 109.3 . .
C28 C29 H51 109.3 . .
H50 C29 H51 108 . .
C29 C30 C31 110.6(3) . .
C29 C30 H52 109.5 . .
C31 C30 H52 109.5 . .
C29 C30 H53 109.5 . .
C31 C30 H53 109.5 . .
H52 C30 H53 108.1 . .
C30 C31 C32 111.2(4) . .
C30 C31 H311 109.4 . .
C32 C31 H311 109.4 . .
C30 C31 H312 109.4 . .
C32 C31 H312 109.4 . .
H311 C31 H312 108 . .
C31 C32 C27 113.5(3) . .
C31 C32 H56 108.9 . .
C27 C32 H56 108.9 . .
C31 C32 H57 108.9 . .
C27 C32 H57 108.9 . .
H56 C32 H57 107.7 . .
C22 C33 H58 109.5 . .
C22 C33 H59 109.5 . .
H58 C33 H59 109.5 . .
C22 C33 H60 109.5 . .
H58 C33 H60 109.5 . .
H59 C33 H60 109.5 . .
C26 C34 H61 109.5 . .
C26 C34 H62 109.5 . .
H61 C34 H62 109.5 . .
C26 C34 H63 109.5 . .
H61 C34 H63 109.5 . .
H62 C34 H63 109.5 . .
C42 C41 C46 121.2(3) . .
C42 C41 N2 120.1(4) . .
C46 C41 N2 118.7(4) . .
C41 C42 C43 118.3(4) . .
C41 C42 C47 121.4(3) . .
C43 C42 C47 120.3(4) . .
C44 C43 C42 122.7(4) . .
C44 C43 H64 118.7 . .
C42 C43 H64 118.7 . .
C43 C44 C45 116.9(3) . .
C43 C44 C27 123.5(4) . 2_766
C45 C44 C27 119.5(3) . 2_766
C46 C45 C44 122.4(4) . .
C46 C45 H65 118.8 . .
C44 C45 H65 118.8 . .
C45 C46 C41 118.4(4) . .
C45 C46 C48 119.7(4) . .
C41 C46 C48 121.9(4) . .
C42 C47 H66 109.5 . .
C42 C47 H67 109.5 . .
H66 C47 H67 109.5 . .
C42 C47 H68 109.5 . .
H66 C47 H68 109.5 . .
H67 C47 H68 109.5 . .
C46 C48 H69 109.5 . .
C46 C48 H70 109.5 . .
H69 C48 H70 109.5 . .
C46 C48 H71 109.5 . .
H69 C48 H71 109.5 . .
H70 C48 H71 109.5 . .
Cl3 C49 Cl1 110.4(3) . .
Cl3 C49 Cl2 109.8(3) . .
Cl1 C49 Cl2 109.1(3) . .
Cl3 C49 H72 109.2 . .
Cl1 C49 H72 109.2 . .
Cl2 C49 H72 109.2 . .
Cl4 C50 Cl5 108.9(3) . .
Cl4 C50 Cl6 109.7(3) . .
Cl5 C50 Cl6 109.4(3) . .
Cl4 C50 H73 109.6 . .
Cl5 C50 H73 109.6 . .
Cl6 C50 H73 109.6 . .
N52 C51 C51 111.0(6) . 2_766
N52 C51 H74 109.4 . .
C51 C51 H74 109.4 2_766 .
N52 C51 H75 109.4 . .
C51 C51 H75 109.4 2_766 .
H74 C51 H75 108 . .
O56 C53 N52 121.6(5) . .
O56 C53 C54 119.8(5) . .
N52 C53 C54 118.6(5) . .
C55 C54 C53 122.5(5) . .
C55 C54 H54 118.8 . .
C53 C54 H54 118.8 . .
C54 C55 H76 120 . .
C54 C55 H77 120 . .
H76 C55 H77 120 . .
N52 C57 H78 109.5 . .
N52 C57 H79 109.5 . .
H78 C57 H79 109.5 . .
N52 C57 H80 109.5 . .
H78 C57 H80 109.5 . .
H79 C57 H80 109.5 . .
C7 N1 C21 126.0(3) . .
C7 N1 H811 115(3) . .
C21 N1 H811 118(3) . .
C8 N2 C41 123.9(3) . .
C8 N2 H812 119(3) . .
C41 N2 H812 117(3) . .
C53 N52 C57 125.1(6) . .
C53 N52 C51 118.6(5) . .
C57 N52 C51 116.4(5) . .

loop_
_geom_bond_atom_site_label_1
_geom_bond_atom_site_label_2
_geom_bond_distance
_geom_bond_site_symmetry_2
C1 C6 1.383(5) .
C1 C2 1.393(5) .
C1 H14 0.95 .
C2 C3 1.394(5) .
C2 C7 1.510(5) .
C3 C4 1.381(5) .
C3 H25 0.95 .
C4 C5 1.402(5) .
C4 C9 1.541(5) .
C5 C6 1.389(5) .
C5 H12 0.95 .
C6 C8 1.500(5) .
C7 O1 1.217(5) .
C7 N1 1.368(5) .
C8 O2 1.222(4) .
C8 N2 1.352(5) .
C9 C10 1.520(6) .
C9 C11 1.523(6) .
C9 C12 1.538(6) .
C10 H41 0.98 .
C10 H42 0.98 .
C10 H43 0.98 .
C11 H44 0.98 .
C11 H45 0.98 .
C11 H46 0.98 .
C12 H47 0.98 .
C12 H48 0.98 .
C12 H49 0.98 .
C21 C22 1.387(6) .
C21 C26 1.405(6) .
C21 N1 1.434(5) .
C22 C23 1.397(5) .
C22 C33 1.509(5) .
C23 C24 1.407(5) .
C23 H27 0.95 .
C24 C25 1.383(6) .
C24 C27 1.543(5) .
C25 C26 1.392(5) .
C25 H28 0.95 .
C26 C34 1.501(6) .
C27 C32 1.537(5) .
C27 C44 1.542(5) 2_766
C27 C28 1.547(6) .
C28 C29 1.528(5) .
C28 H131 0.99 .
C28 H132 0.99 .
C29 C30 1.522(7) .
C29 H50 0.99 .
C29 H51 0.99 .
C30 C31 1.525(7) .
C30 H52 0.99 .
C30 H53 0.99 .
C31 C32 1.534(6) .
C31 H311 0.99 .
C31 H312 0.99 .
C32 H56 0.99 .
C32 H57 0.99 .
C33 H58 0.98 .
C33 H59 0.98 .
C33 H60 0.98 .
C34 H61 0.98 .
C34 H62 0.98 .
C34 H63 0.98 .
C41 C42 1.380(6) .
C41 C46 1.397(6) .
C41 N2 1.439(5) .
C42 C43 1.395(5) .
C42 C47 1.501(6) .
C43 C44 1.389(5) .
C43 H64 0.95 .
C44 C45 1.392(6) .
C44 C27 1.542(5) 2_766
C45 C46 1.389(5) .
C45 H65 0.95 .
C46 C48 1.511(6) .
C47 H66 0.98 .
C47 H67 0.98 .
C47 H68 0.98 .
C48 H69 0.98 .
C48 H70 0.98 .
C48 H71 0.98 .
C49 Cl3 1.732(6) .
C49 Cl1 1.751(6) .
C49 Cl2 1.764(6) .
C49 H72 1 .
C50 Cl4 1.756(5) .
C50 Cl5 1.762(5) .
C50 Cl6 1.764(5) .
C50 H73 1 .
C51 N52 1.470(8) .
C51 C51 1.511(10) 2_766
C51 H74 0.99 .
C51 H75 0.99 .
C53 O56 1.238(6) .
C53 N52 1.332(6) .
C53 C54 1.475(8) .
C54 C55 1.311(8) .
C54 H54 0.95 .
C55 H76 0.95 .
C55 H77 0.95 .
C57 N52 1.461(7) .
C57 H78 0.98 .
C57 H79 0.98 .
C57 H80 0.98 .
N1 H811 0.88(5) .
N2 H812 0.88(5) .

loop_
_geom_hbond_atom_site_label_D
_geom_hbond_atom_site_label_H
_geom_hbond_atom_site_label_A
_geom_hbond_distance_DH
_geom_hbond_distance_HA
_geom_hbond_distance_DA
_geom_hbond_angle_DHA
N1 H811 O56 0.88(5) 2.20(5) 3.000(5) 151(4)
N2 H812 O56 0.88(5) 2.50(5) 3.301(5) 152(4)
